data_7034272
loop_
_publ_author_name
'Zhang, Qing'
'Chen, Jun'
'Wu, Xiao-Yuan'
'Chen, Xu-Lin'
'Yu, Rongmin'
'Lu, Can-Zhong'

_publ_section_title
;
 Outstanding blue delayed fluorescence and significant processing
 stability of cuprous complexes with functional pyridine-pyrazolate
 diimine ligands.
;
_journal_issue 15
_journal_name_full 'Dalton transactions (Cambridge, England : 2003)'
_journal_page_first 6706
_journal_page_last 6710
_journal_paper_doi 10.1039/c5dt00865d
_journal_volume 44
_journal_year 2015
_chemical_formula_moiety 'C52 H43 B Cu F4 N3 O P2'
_chemical_formula_sum 'C52 H43 B Cu F4 N3 O P2'
_chemical_formula_weight 938.18
_chemical_name_systematic
; 
 ? 
;
_space_group_IT_number 9
_symmetry_cell_setting monoclinic
_symmetry_space_group_name_Hall 'C -2yc'
_symmetry_space_group_name_H-M 'C 1 c 1'
_atom_sites_solution_hydrogens geom
_atom_sites_solution_primary direct
_atom_sites_solution_secondary difmap
_audit_creation_method SHELXL-97
_audit_update_record
;
2015-02-04 deposited with the CCDC.
2015-03-04 downloaded from the CCDC.
;
_cell_angle_alpha 90.00
_cell_angle_beta 128.114(6)
_cell_angle_gamma 90.00
_cell_formula_units_Z 4
_cell_length_a 24.814(9)
_cell_length_b 15.188(5)
_cell_length_c 15.388(6)
_cell_measurement_reflns_used 8113
_cell_measurement_temperature 293(2)
_cell_measurement_theta_max 27.4778
_cell_measurement_theta_min 2.6823
_cell_volume 4563(3)
_computing_cell_refinement 'CrystalClear (Rigaku Inc., 2008)'
_computing_data_collection 'CrystalClear (Rigaku Inc., 2008)'
_computing_data_reduction 'CrystalClear (Rigaku Inc., 2008)'
_computing_publication_material 'SHELXL-97 (Sheldrick, 1997)'
_computing_structure_refinement 'SHELXL-97 (Sheldrick, 1997)'
_computing_structure_solution 'SHELXS-97 (Sheldrick, 1990)'
_diffrn_ambient_temperature 293(2)
_diffrn_detector_area_resol_mean 28.5714
_diffrn_measured_fraction_theta_full 0.996
_diffrn_measured_fraction_theta_max 0.996
_diffrn_measurement_device_type 'Saturn724+ (2x2 bin mode)'
_diffrn_measurement_method CCD_Profile_fitting
_diffrn_radiation_monochromator 'Graphite Monochromator'
_diffrn_radiation_source 'fine-focus sealed tube'
_diffrn_radiation_type MoK\a
_diffrn_radiation_wavelength 0.71073
_diffrn_reflns_av_R_equivalents 0.0299
_diffrn_reflns_av_sigmaI/netI 0.0577
_diffrn_reflns_limit_h_max 32
_diffrn_reflns_limit_h_min -30
_diffrn_reflns_limit_k_max 19
_diffrn_reflns_limit_k_min -19
_diffrn_reflns_limit_l_max 18
_diffrn_reflns_limit_l_min -19
_diffrn_reflns_number 21614
_diffrn_reflns_theta_full 27.48
_diffrn_reflns_theta_max 27.48
_diffrn_reflns_theta_min 2.68
_exptl_absorpt_coefficient_mu 0.607
_exptl_absorpt_correction_T_max 1.0000
_exptl_absorpt_correction_T_min 0.9183
_exptl_absorpt_correction_type multi-scan
_exptl_absorpt_process_details 'Sphere (Rigaku CrystalClear)'
_exptl_crystal_colour colourless
_exptl_crystal_density_diffrn 1.366
_exptl_crystal_density_meas ?
_exptl_crystal_density_method 'not measured'
_exptl_crystal_description Block
_exptl_crystal_F_000 1936
_exptl_crystal_size_max 0.27
_exptl_crystal_size_mid 0.22
_exptl_crystal_size_min 0.20
_refine_diff_density_max 1.065
_refine_diff_density_min -0.872
_refine_diff_density_rms 0.075
_refine_ls_abs_structure_details 'Flack H D (1983), Acta Cryst. A39, 876-881'
_refine_ls_abs_structure_Flack -0.024(10)
_refine_ls_extinction_method none
_refine_ls_goodness_of_fit_ref 0.930
_refine_ls_hydrogen_treatment mixed
_refine_ls_matrix_type full
_refine_ls_number_parameters 577
_refine_ls_number_reflns 9069
_refine_ls_number_restraints 2
_refine_ls_restrained_S_all 0.930
_refine_ls_R_factor_all 0.0493
_refine_ls_R_factor_gt 0.0453
_refine_ls_shift/su_max 0.001
_refine_ls_shift/su_mean 0.000
_refine_ls_structure_factor_coef Fsqd
_refine_ls_weighting_details 'calc w=1/[\s^2^(Fo^2^)+(0.0910P)^2^+0.0000P] where P=(Fo^2^+2Fc^2^)/3'
_refine_ls_weighting_scheme calc
_refine_ls_wR_factor_gt 0.1244
_refine_ls_wR_factor_ref 0.1296
_reflns_number_gt 7703
_reflns_number_total 9069
_reflns_threshold_expression >2sigma(I)
_cod_data_source_file c5dt00865d2.cif
_cod_data_source_block 3
_cod_depositor_comments
;
The following automatic conversions were performed:

'_exptl_absorpt_correction_type' value 'Multi-scan' changed to
'multi-scan' according to
/usr/data/users/saulius/crontab/automatic-downloads/rss-feeds/RSC/lib/dictionaries/cif_core.dic
dictionary named 'cif_core.dic' version 2.4.2 from 2011-04-26.

'_exptl_crystal_density_meas' value 'not measured' was changed to '?'
- the value is perceived as not measured.

Automatic conversion script
Id: cif_fix_values 3086 2015-02-26 13:12:21Z robertas 

 Adding full bibliography for 7034270--7034274.cif.
;
_cod_original_sg_symbol_H-M Cc
_cod_database_code 7034272

loop_
_symmetry_equiv_pos_as_xyz
'x, y, z'
'x, -y, z+1/2'
'x+1/2, y+1/2, z'
'x+1/2, -y+1/2, z+1/2'

loop_
_atom_site_label
_atom_site_type_symbol
_atom_site_fract_x
_atom_site_fract_y
_atom_site_fract_z
_atom_site_U_iso_or_equiv
_atom_site_adp_type
_atom_site_occupancy
_atom_site_symmetry_multiplicity
_atom_site_calc_flag
_atom_site_refinement_flags
Cu1 Cu 0.40937(2) 0.74432(2) 0.71222(3) 0.02436(11) Uani 1 1 d .
O1 O 0.48537(12) 0.92615(15) 0.73202(18) 0.0260(5) Uani 1 1 d .
P1 P 0.40538(4) 0.85543(5) 0.80547(7) 0.02150(17) Uani 1 1 d .
N2 N 0.36773(15) 0.6201(2) 0.7078(3) 0.0300(7) Uani 1 1 d .
P2 P 0.51575(4) 0.73915(5) 0.75541(7) 0.02198(18) Uani 1 1 d .
C2 C 0.47785(17) 0.8603(2) 0.9533(3) 0.0246(7) Uani 1 1 d .
N1 N 0.37254(16) 0.55584(19) 0.7741(3) 0.0334(7) Uani 1 1 d .
N3 N 0.33642(16) 0.7237(2) 0.5407(3) 0.0315(7) Uani 1 1 d .
C5 C 0.51801(19) 0.7559(2) 0.6402(3) 0.0265(7) Uani 1 1 d .
C6 C 0.35775(19) 1.0319(2) 0.7464(3) 0.0301(8) Uani 1 1 d .
H6A H 0.3294 1.0183 0.7647 0.036 Uiso 1 1 calc R
C7 C 0.3625(2) 0.6296(2) 0.9039(4) 0.0358(9) Uani 1 1 d .
H7A H 0.3225 0.6568 0.8454 0.043 Uiso 1 1 calc R
C8 C 0.56844(18) 0.6401(2) 0.8225(3) 0.0299(8) Uani 1 1 d .
C9 C 0.31516(19) 0.6389(3) 0.5144(3) 0.0376(9) Uani 1 1 d .
C10 C 0.33155(17) 0.8536(2) 0.8045(3) 0.0245(7) Uani 1 1 d .
C11 C 0.44395(17) 0.9903(2) 0.7297(3) 0.0269(7) Uani 1 1 d .
C13 C 0.33564(18) 0.8738(2) 0.8972(3) 0.0274(7) Uani 1 1 d .
H13A H 0.3773 0.8908 0.9626 0.033 Uiso 1 1 calc R
C14 C 0.50742(18) 0.9384(2) 1.0103(3) 0.0303(7) Uani 1 1 d .
H14A H 0.4915 0.9919 0.9731 0.036 Uiso 1 1 calc R
C15 C 0.2109(2) 0.8220(3) 0.7030(3) 0.0444(11) Uani 1 1 d .
H15A H 0.1692 0.8042 0.6381 0.053 Uiso 1 1 calc R
C16 C 0.50204(19) 0.7810(3) 1.0096(3) 0.0315(8) Uani 1 1 d .
H16A H 0.4832 0.7284 0.9713 0.038 Uiso 1 1 calc R
C19 C 0.27787(18) 0.8687(3) 0.8920(3) 0.0320(8) Uani 1 1 d .
H19A H 0.2809 0.8828 0.9537 0.038 Uiso 1 1 calc R
C20 C 0.58490(19) 0.8573(3) 1.1802(3) 0.0395(9) Uani 1 1 d .
H20A H 0.6210 0.8564 1.2556 0.047 Uiso 1 1 calc R
C21 C 0.57322(16) 0.8239(2) 0.8543(2) 0.0218(6) Uani 1 1 d .
C22 C 0.40260(17) 0.9674(2) 0.7583(3) 0.0246(7) Uani 1 1 d .
C23 C 0.4460(2) 0.6040(3) 1.0996(3) 0.0402(9) Uani 1 1 d .
C24 C 0.65303(19) 0.9600(3) 1.0034(3) 0.0351(9) Uani 1 1 d .
H24A H 0.6801 1.0048 1.0532 0.042 Uiso 1 1 calc R
C25 C 0.4739(3) 0.6233(4) 1.2171(4) 0.0601(14) Uani 1 1 d .
H25A H 0.5146 0.5892 1.2672 0.090 Uiso 1 1 calc R
H25B H 0.4401 0.6083 1.2264 0.090 Uiso 1 1 calc R
H25C H 0.4847 0.6848 1.2323 0.090 Uiso 1 1 calc R
C26 C 0.39843(19) 0.5726(2) 0.8844(3) 0.0328(8) Uani 1 1 d .
C27 C 0.3981(2) 1.1362(2) 0.6818(3) 0.0340(8) Uani 1 1 d .
H27A H 0.3972 1.1926 0.6575 0.041 Uiso 1 1 calc R
C28 C 0.58872(18) 0.9804(2) 0.9034(3) 0.0296(7) Uani 1 1 d .
H28A H 0.5729 1.0382 0.8857 0.035 Uiso 1 1 calc R
C29 C 0.67639(19) 0.8741(3) 1.0285(3) 0.0323(8) Uani 1 1 d .
H29A H 0.7183 0.8612 1.0959 0.039 Uiso 1 1 calc R
C30 C 0.44188(19) 1.0740(2) 0.6917(3) 0.0309(8) Uani 1 1 d .
H30A H 0.4700 1.0881 0.6729 0.037 Uiso 1 1 calc R
C31 C 0.5541(2) 0.7796(3) 1.1228(3) 0.0374(9) Uani 1 1 d .
H31A H 0.5685 0.7262 1.1604 0.045 Uiso 1 1 calc R
C32 C 0.63784(17) 0.8074(2) 0.9539(3) 0.0279(7) Uani 1 1 d .
H32A H 0.6552 0.7504 0.9702 0.033 Uiso 1 1 calc R
C33 C 0.4747(2) 0.7197(3) 0.4562(4) 0.0439(10) Uani 1 1 d .
H33A H 0.4428 0.6899 0.3906 0.053 Uiso 1 1 calc R
C34 C 0.3552(2) 1.1150(3) 0.7080(3) 0.0363(9) Uani 1 1 d .
H34A H 0.3249 1.1567 0.6997 0.044 Uiso 1 1 calc R
C35 C 0.5610(2) 0.9369(3) 1.1232(3) 0.0398(9) Uani 1 1 d .
H35A H 0.5810 0.9894 1.1609 0.048 Uiso 1 1 calc R
C36 C 0.3876(2) 0.6447(3) 1.0115(4) 0.0393(9) Uani 1 1 d .
H36A H 0.3643 0.6834 1.0248 0.047 Uiso 1 1 calc R
C37 C 0.4737(2) 0.7094(3) 0.5442(3) 0.0351(8) Uani 1 1 d .
H37A H 0.4426 0.6705 0.5384 0.042 Uiso 1 1 calc R
C38 C 0.54984(17) 0.9120(2) 0.8323(3) 0.0248(7) Uani 1 1 d .
C39 C 0.5657(2) 0.8116(3) 0.6477(3) 0.0350(8) Uani 1 1 d .
H39A H 0.5964 0.8436 0.7120 0.042 Uiso 1 1 calc R
C40 C 0.33445(19) 0.5830(3) 0.6079(3) 0.0353(9) Uani 1 1 d .
C41 C 0.4561(2) 0.5299(3) 0.9708(4) 0.0427(10) Uani 1 1 d .
H41A H 0.4792 0.4908 0.9577 0.051 Uiso 1 1 calc R
C42 C 0.26807(19) 0.8280(3) 0.7071(3) 0.0357(9) Uani 1 1 d .
H42A H 0.2643 0.8149 0.6446 0.043 Uiso 1 1 calc R
C43 C 0.6164(2) 0.6133(3) 0.8093(4) 0.0418(10) Uani 1 1 d .
H43A H 0.6206 0.6442 0.7615 0.050 Uiso 1 1 calc R
C45 C 0.3412(2) 0.8728(3) 0.4891(4) 0.0468(11) Uani 1 1 d .
H45A H 0.3672 0.8792 0.5675 0.070 Uiso 1 1 calc R
H45B H 0.3021 0.9111 0.4521 0.070 Uiso 1 1 calc R
H45C H 0.3694 0.8880 0.4682 0.070 Uiso 1 1 calc R
C46 C 0.21557(19) 0.8425(3) 0.7950(3) 0.0367(9) Uani 1 1 d .
H46A H 0.1770 0.8387 0.7919 0.044 Uiso 1 1 calc R
C47 C 0.5632(2) 0.5951(3) 0.8947(4) 0.0432(10) Uani 1 1 d .
H47A H 0.5313 0.6126 0.9044 0.052 Uiso 1 1 calc R
C48 C 0.2772(2) 0.7507(4) 0.3484(4) 0.0517(13) Uani 1 1 d .
H48A H 0.2622 0.7905 0.2916 0.062 Uiso 1 1 calc R
C49 C 0.3184(2) 0.4943(3) 0.6097(4) 0.0435(11) Uani 1 1 d .
H49A H 0.2957 0.4544 0.5514 0.052 Uiso 1 1 calc R
C50 C 0.5219(2) 0.7733(3) 0.4636(4) 0.0437(10) Uani 1 1 d .
H50A H 0.5231 0.7782 0.4046 0.052 Uiso 1 1 calc R
C51 C 0.3177(2) 0.7791(3) 0.4568(3) 0.0407(10) Uani 1 1 d .
C54 C 0.3436(2) 0.4801(3) 0.7165(4) 0.0402(10) Uani 1 1 d .
H54A H 0.3412 0.4274 0.7448 0.048 Uiso 1 1 calc R
C55 C 0.5673(2) 0.8193(3) 0.5590(4) 0.0462(10) Uani 1 1 d .
H55A H 0.5994 0.8559 0.5647 0.055 Uiso 1 1 calc R
C71 C 0.4797(2) 0.5458(3) 1.0784(4) 0.0451(10) Uani 1 1 d .
H71A H 0.5188 0.5170 1.1369 0.054 Uiso 1 1 calc R
C67 C 0.6531(2) 0.4961(3) 0.9400(5) 0.0620(16) Uani 1 1 d .
H67A H 0.6816 0.4484 0.9796 0.074 Uiso 1 1 calc R
C68 C 0.6064(3) 0.5219(3) 0.9542(5) 0.0574(14) Uani 1 1 d .
H68A H 0.6029 0.4915 1.0030 0.069 Uiso 1 1 calc R
C70 C 0.2593(2) 0.6627(4) 0.3246(4) 0.0595(15) Uani 1 1 d .
H70A H 0.2348 0.6423 0.2525 0.071 Uiso 1 1 calc R
C69 C 0.2782(2) 0.6048(4) 0.4096(4) 0.0548(13) Uani 1 1 d .
H69A H 0.2663 0.5456 0.3959 0.066 Uiso 1 1 calc R
C66 C 0.6584(2) 0.5409(3) 0.8663(5) 0.0541(13) Uani 1 1 d .
H66A H 0.6896 0.5225 0.8554 0.065 Uiso 1 1 calc R
B1 B 0.7095(4) 1.2158(5) 1.0171(5) 0.0628(18) Uani 1 1 d .
F4 F 0.7032(2) 1.2968(2) 1.0150(7) 0.185(4) Uani 1 1 d .
F3 F 0.7382(4) 1.1834(5) 0.9703(7) 0.208(4) Uani 1 1 d .
F2 F 0.6676(6) 1.1657(5) 0.9971(12) 0.317(8) Uani 1 1 d .
F1 F 0.7572(8) 1.1878(5) 1.1114(6) 0.402(11) Uani 1 1 d .

loop_
_atom_site_aniso_label
_atom_site_aniso_U_11
_atom_site_aniso_U_22
_atom_site_aniso_U_33
_atom_site_aniso_U_23
_atom_site_aniso_U_13
_atom_site_aniso_U_12
Cu1 0.02309(19) 0.0298(2) 0.02265(19) -0.00397(17) 0.01533(16) -0.00179(17)
O1 0.0255(11) 0.0305(12) 0.0228(11) -0.0003(9) 0.0153(10) 0.0028(10)
P1 0.0218(4) 0.0255(4) 0.0197(4) -0.0002(3) 0.0141(3) 0.0009(3)
N2 0.0314(16) 0.0326(16) 0.0359(16) -0.0074(12) 0.0258(14) -0.0060(12)
P2 0.0209(4) 0.0249(4) 0.0227(4) -0.0011(3) 0.0148(4) 0.0003(3)
C2 0.0239(16) 0.0313(17) 0.0247(16) 0.0069(13) 0.0180(14) 0.0047(13)
N1 0.0379(17) 0.0248(14) 0.0467(19) -0.0046(13) 0.0306(16) -0.0037(13)
N3 0.0208(14) 0.0496(18) 0.0206(14) -0.0047(13) 0.0109(12) 0.0006(13)
C5 0.0263(17) 0.0293(17) 0.0306(18) 0.0006(13) 0.0208(15) 0.0031(13)
C6 0.0314(18) 0.0320(18) 0.0293(17) 0.0046(14) 0.0200(15) 0.0084(14)
C7 0.041(2) 0.0272(17) 0.044(2) 0.0028(15) 0.0285(19) 0.0036(15)
C8 0.0270(17) 0.0231(16) 0.0361(19) 0.0005(13) 0.0177(16) 0.0008(13)
C9 0.0259(18) 0.054(2) 0.038(2) -0.0198(18) 0.0222(17) -0.0095(16)
C10 0.0250(16) 0.0278(16) 0.0244(16) -0.0025(13) 0.0171(14) -0.0024(13)
C11 0.0284(17) 0.0264(16) 0.0228(16) 0.0018(13) 0.0142(15) 0.0047(13)
C13 0.0260(16) 0.0383(19) 0.0180(15) -0.0024(13) 0.0136(13) -0.0020(14)
C14 0.0306(18) 0.0365(18) 0.0261(17) 0.0023(14) 0.0186(15) -0.0004(15)
C15 0.0248(18) 0.079(3) 0.0267(19) -0.021(2) 0.0142(16) -0.0174(19)
C16 0.0311(19) 0.0329(18) 0.034(2) 0.0084(15) 0.0222(17) 0.0057(15)
C19 0.0255(17) 0.045(2) 0.0253(17) -0.0022(15) 0.0158(15) -0.0002(15)
C20 0.0266(18) 0.064(3) 0.0251(18) 0.0085(17) 0.0147(15) 0.0023(18)
C21 0.0209(15) 0.0285(16) 0.0188(15) -0.0022(12) 0.0137(13) -0.0015(13)
C22 0.0255(16) 0.0292(17) 0.0193(15) 0.0023(12) 0.0139(13) 0.0029(13)
C23 0.051(2) 0.035(2) 0.038(2) 0.0084(16) 0.0296(19) 0.0008(18)
C24 0.0274(18) 0.039(2) 0.035(2) -0.0133(16) 0.0169(16) -0.0073(15)
C25 0.069(3) 0.069(3) 0.044(3) 0.005(2) 0.036(3) -0.006(3)
C26 0.039(2) 0.0245(17) 0.041(2) -0.0005(14) 0.0279(18) -0.0042(14)
C27 0.041(2) 0.0265(17) 0.0278(18) 0.0085(13) 0.0182(17) 0.0060(15)
C28 0.0265(17) 0.0301(17) 0.037(2) -0.0005(14) 0.0219(16) 0.0004(14)
C29 0.0228(17) 0.044(2) 0.0243(17) -0.0022(15) 0.0118(14) -0.0029(15)
C30 0.0329(18) 0.0318(18) 0.0276(16) 0.0038(14) 0.0185(15) -0.0006(14)
C31 0.0295(19) 0.049(2) 0.034(2) 0.0178(18) 0.0201(17) 0.0128(17)
C32 0.0243(16) 0.0346(17) 0.0264(16) 0.0021(14) 0.0164(14) 0.0021(13)
C33 0.049(3) 0.056(2) 0.033(2) -0.0123(19) 0.029(2) -0.006(2)
C34 0.038(2) 0.035(2) 0.0321(19) 0.0056(15) 0.0198(17) 0.0120(16)
C35 0.037(2) 0.047(2) 0.0289(19) -0.0021(16) 0.0172(17) -0.0099(18)
C36 0.051(2) 0.0313(19) 0.053(2) 0.0012(17) 0.041(2) 0.0025(17)
C37 0.038(2) 0.042(2) 0.035(2) -0.0060(16) 0.0277(18) -0.0043(17)
C38 0.0213(15) 0.0335(17) 0.0219(15) 0.0008(13) 0.0145(13) 0.0028(13)
C39 0.036(2) 0.043(2) 0.0304(18) -0.0073(16) 0.0228(16) -0.0086(16)
C40 0.0331(19) 0.038(2) 0.045(2) -0.0160(17) 0.0295(18) -0.0085(15)
C41 0.051(2) 0.0316(19) 0.061(3) 0.0118(18) 0.043(2) 0.0125(17)
C42 0.0301(18) 0.058(2) 0.0224(17) -0.0086(16) 0.0177(15) -0.0027(17)
C43 0.037(2) 0.033(2) 0.056(3) -0.0017(18) 0.029(2) 0.0072(16)
C45 0.045(2) 0.062(3) 0.029(2) 0.0144(19) 0.0212(19) 0.006(2)
C46 0.0262(18) 0.053(2) 0.035(2) -0.0097(17) 0.0209(16) -0.0039(16)
C47 0.036(2) 0.036(2) 0.052(2) 0.0109(18) 0.0242(19) 0.0063(17)
C48 0.036(2) 0.091(4) 0.024(2) 0.002(2) 0.0158(19) 0.007(2)
C49 0.038(2) 0.033(2) 0.058(3) -0.0188(19) 0.029(2) -0.0078(16)
C50 0.051(3) 0.060(3) 0.036(2) -0.0091(18) 0.035(2) -0.007(2)
C51 0.0264(19) 0.067(3) 0.0250(19) 0.0006(18) 0.0140(16) 0.0040(18)
C54 0.042(2) 0.0284(19) 0.059(3) -0.0127(17) 0.036(2) -0.0060(16)
C55 0.057(3) 0.057(3) 0.048(2) -0.009(2) 0.044(2) -0.016(2)
C71 0.049(2) 0.041(2) 0.048(2) 0.0165(19) 0.031(2) 0.0108(19)
C67 0.038(2) 0.039(2) 0.078(4) 0.013(2) 0.020(3) 0.016(2)
C68 0.057(3) 0.043(3) 0.067(3) 0.020(2) 0.036(3) 0.008(2)
C70 0.038(2) 0.104(4) 0.033(2) -0.030(3) 0.020(2) -0.017(3)
C69 0.043(2) 0.078(3) 0.048(3) -0.031(2) 0.030(2) -0.019(2)
C66 0.040(2) 0.041(2) 0.070(3) -0.001(2) 0.029(2) 0.0145(19)
B1 0.080(4) 0.061(4) 0.049(3) -0.008(3) 0.040(3) -0.034(3)
F4 0.081(3) 0.035(2) 0.331(9) 0.018(3) 0.074(4) 0.0095(19)
F3 0.237(7) 0.209(6) 0.338(10) 0.221(7) 0.257(8) 0.166(6)
F2 0.417(12) 0.150(5) 0.74(2) -0.259(9) 0.532(15) -0.193(7)
F1 0.80(2) 0.137(6) 0.112(5) 0.065(4) 0.202(10) 0.266(11)

loop_
_atom_type_symbol
_atom_type_description
_atom_type_scat_dispersion_real
_atom_type_scat_dispersion_imag
_atom_type_scat_source
C C 0.0033 0.0016 'International Tables Vol C Tables 4.2.6.8 and 6.1.1.4'
H H 0.0000 0.0000 'International Tables Vol C Tables 4.2.6.8 and 6.1.1.4'
B B 0.0013 0.0007 'International Tables Vol C Tables 4.2.6.8 and 6.1.1.4'
N N 0.0061 0.0033 'International Tables Vol C Tables 4.2.6.8 and 6.1.1.4'
O O 0.0106 0.0060 'International Tables Vol C Tables 4.2.6.8 and 6.1.1.4'
F F 0.0171 0.0103 'International Tables Vol C Tables 4.2.6.8 and 6.1.1.4'
P P 0.1023 0.0942 'International Tables Vol C Tables 4.2.6.8 and 6.1.1.4'
Cu Cu 0.3201 1.2651 'International Tables Vol C Tables 4.2.6.8 and 6.1.1.4'

loop_
_geom_angle_atom_site_label_1
_geom_angle_atom_site_label_2
_geom_angle_atom_site_label_3
_geom_angle
N3 Cu1 N2 78.69(13)
N3 Cu1 P1 124.49(10)
N2 Cu1 P1 118.14(9)
N3 Cu1 P2 107.66(10)
N2 Cu1 P2 115.32(9)
P1 Cu1 P2 109.64(3)
C38 O1 C11 117.3(3)
C10 P1 C22 102.66(16)
C10 P1 C2 102.80(16)
C22 P1 C2 102.83(15)
C10 P1 Cu1 114.95(11)
C22 P1 Cu1 116.56(12)
C2 P1 Cu1 115.14(12)
C40 N2 N1 105.4(3)
C40 N2 Cu1 110.6(3)
N1 N2 Cu1 142.5(2)
C21 P2 C5 103.61(16)
C21 P2 C8 100.96(16)
C5 P2 C8 102.80(17)
C21 P2 Cu1 112.66(11)
C5 P2 Cu1 115.72(12)
C8 P2 Cu1 118.98(12)
C14 C2 C16 119.5(3)
C14 C2 P1 123.4(3)
C16 C2 P1 117.1(3)
C54 N1 N2 110.6(3)
C54 N1 C26 126.8(4)
N2 N1 C26 122.2(3)
C9 N3 C51 117.5(4)
C9 N3 Cu1 112.9(3)
C51 N3 Cu1 128.6(3)
C37 C5 C39 118.3(4)
C37 C5 P2 119.3(3)
C39 C5 P2 122.4(3)
C34 C6 C22 121.1(4)
C36 C7 C26 118.9(4)
C47 C8 C43 119.3(4)
C47 C8 P2 118.1(3)
C43 C8 P2 122.5(3)
N3 C9 C69 124.3(5)
N3 C9 C40 115.1(3)
C69 C9 C40 120.6(4)
C13 C10 C42 118.5(3)
C13 C10 P1 123.2(3)
C42 C10 P1 118.2(3)
C22 C11 C30 121.5(3)
C22 C11 O1 119.5(3)
C30 C11 O1 118.9(3)
C19 C13 C10 120.4(3)
C2 C14 C35 120.1(3)
C46 C15 C42 120.2(3)
C2 C16 C31 120.5(4)
C13 C19 C46 120.2(4)
C31 C20 C35 119.0(4)
C32 C21 C38 117.1(3)
C32 C21 P2 124.5(3)
C38 C21 P2 118.3(2)
C11 C22 C6 117.6(3)
C11 C22 P1 120.3(3)
C6 C22 P1 122.1(3)
C36 C23 C71 118.4(4)
C36 C23 C25 121.1(4)
C71 C23 C25 120.5(4)
C29 C24 C28 120.7(3)
C41 C26 C7 120.4(4)
C41 C26 N1 120.3(4)
C7 C26 N1 119.2(3)
C30 C27 C34 120.2(3)
C38 C28 C24 117.9(3)
C32 C29 C24 120.3(3)
C27 C30 C11 119.8(4)
C20 C31 C16 120.3(4)
C29 C32 C21 121.2(3)
C50 C33 C37 121.2(4)
C6 C34 C27 119.7(4)
C14 C35 C20 120.6(4)
C23 C36 C7 121.8(4)
C5 C37 C33 120.7(4)
C28 C38 O1 121.7(3)
C28 C38 C21 122.7(3)
O1 C38 C21 115.6(3)
C55 C39 C5 120.2(4)
N2 C40 C49 111.1(4)
N2 C40 C9 118.5(3)
C49 C40 C9 130.2(4)
C26 C41 C71 119.3(4)
C15 C42 C10 120.7(4)
C8 C43 C66 121.1(5)
C15 C46 C19 120.0(4)
C8 C47 C68 120.0(4)
C51 C48 C70 119.7(5)
C54 C49 C40 104.4(4)
C55 C50 C33 119.2(4)
N3 C51 C48 121.4(5)
N3 C51 C45 115.9(4)
C48 C51 C45 122.6(4)
N1 C54 C49 108.4(4)
C50 C55 C39 120.4(4)
C23 C71 C41 121.2(4)
C68 C67 C66 120.5(4)
C67 C68 C47 120.0(5)
C48 C70 C69 119.6(4)
C9 C69 C70 117.3(5)
C43 C66 C67 119.1(5)
F2 B1 F4 124.3(9)
F2 B1 F1 97.8(11)
F4 B1 F1 112.4(7)
F2 B1 F3 107.0(7)
F4 B1 F3 116.1(6)
F1 B1 F3 93.4(9)

loop_
_geom_bond_atom_site_label_1
_geom_bond_atom_site_label_2
_geom_bond_distance
Cu1 N3 2.108(3)
Cu1 N2 2.132(3)
Cu1 P1 2.2565(11)
Cu1 P2 2.2912(13)
O1 C38 1.393(4)
O1 C11 1.401(4)
P1 C10 1.823(4)
P1 C22 1.833(4)
P1 C2 1.834(4)
N2 C40 1.340(5)
N2 N1 1.363(4)
P2 C21 1.824(3)
P2 C5 1.825(4)
P2 C8 1.836(4)
C2 C14 1.385(5)
C2 C16 1.386(5)
N1 C54 1.356(5)
N1 C26 1.420(5)
N3 C9 1.356(5)
N3 C51 1.359(6)
C5 C37 1.373(5)
C5 C39 1.402(5)
C6 C34 1.377(5)
C6 C22 1.408(5)
C7 C36 1.382(6)
C7 C26 1.401(6)
C8 C47 1.379(6)
C8 C43 1.387(6)
C9 C69 1.372(6)
C9 C40 1.473(6)
C10 C13 1.400(5)
C10 C42 1.402(5)
C11 C22 1.387(5)
C11 C30 1.387(5)
C13 C19 1.388(5)
C14 C35 1.391(5)
C15 C46 1.383(6)
C15 C42 1.383(6)
C16 C31 1.388(6)
C19 C46 1.389(5)
C20 C31 1.388(6)
C20 C35 1.392(6)
C21 C32 1.396(5)
C21 C38 1.415(5)
C23 C36 1.377(6)
C23 C71 1.388(7)
C23 C25 1.513(7)
C24 C29 1.382(6)
C24 C28 1.407(5)
C26 C41 1.374(6)
C27 C30 1.375(5)
C27 C34 1.388(6)
C28 C38 1.380(5)
C29 C32 1.380(5)
C33 C50 1.372(7)
C33 C37 1.379(6)
C39 C55 1.393(6)
C40 C49 1.411(6)
C41 C71 1.394(7)
C43 C66 1.391(6)
C45 C51 1.502(7)
C47 C68 1.418(6)
C48 C51 1.383(6)
C48 C70 1.384(7)
C49 C54 1.367(7)
C50 C55 1.367(6)
C67 C68 1.363(8)
C67 C66 1.396(8)
C70 C69 1.395(8)
B1 F2 1.165(8)
B1 F4 1.239(8)
B1 F1 1.253(10)
B1 F3 1.377(10)
